data_4516822
loop_
_publ_author_name
'Moreno-Moreno, Miriam'
'Troyano, Javier'
'Ares, Pablo'
'Castillo, Oscar'
'Nijhuis, Christian A.'
'Yuan, Li'
'Amo-Ochoa, Pilar'
'Delgado, Salom\'e'
'G\'omez-Herrero, Julio'
'Zamora, F\'elix'
'G\'omez-Navarro, Cristina'

_publ_contact_author
;
 Felix Zamora. Departamento de Quimica Inorganica. 
 Facultad de Ciencias
 Universidad Autonoma de Madrid, 28049 Madrid, Spain
;
_publ_section_title
;
 One-Pot Preparation of Mechanically Robust, Transparent, Highly
 Conductive, and Memristive Metal-Organic Ultrathin Film.
;
_journal_issue 10
_journal_name_full 'ACS nano'
_journal_page_first 10171
_journal_page_last 10177
_journal_paper_doi 10.1021/acsnano.8b05056
_journal_volume 12
_journal_year 2018
_chemical_formula_moiety 'C2 H5 Cu2 I2 N S'
_chemical_formula_sum 'C2 H5 Cu2 I2 N S'
_chemical_formula_weight 456.01
_chemical_name_systematic
; 
diiodidoacetamidedicopper(I) 
;
_space_group_crystal_system tetragonal
_space_group_IT_number 88
_space_group_name_Hall '-I 4ad'
_space_group_name_H-M_alt 'I 41/a :2'
_atom_sites_solution_primary direct
_atom_sites_solution_secondary difmap
_audit_creation_method SHELXL
_cell_angle_alpha 90
_cell_angle_beta 90
_cell_angle_gamma 90
_cell_formula_units_Z 12
_cell_length_a 15.6634(3)
_cell_length_b 15.6634(3)
_cell_length_c 9.9466(2)
_cell_measurement_reflns_used 19065
_cell_measurement_temperature 296(2)
_cell_measurement_theta_max 26.423
_cell_measurement_theta_min 2.426
_cell_measurement_wavelength 0.71073
_cell_volume 2440.32(8)
_computing_cell_refinement 'CrysAlis CCD (Oxford Diffraction, 2003)'
_computing_data_collection 'CrysAlis CCD (Oxford Diffraction, 2003)'
_computing_data_reduction 'CrysAlis RED (Oxford Diffraction, 2003)'
_computing_molecular_graphics 'Ortep-3 (Farrugia, 1997)'
_computing_publication_material 'WinGX (Farrugia, 1999)'
_computing_structure_refinement 'SHELXL-97 (Sheldrick, 1997)'
_computing_structure_solution 'Sir92 (Altomare et al., 1993)'
_diffrn_ambient_environment N~2~
_diffrn_ambient_temperature 296(2)
_diffrn_detector_area_resol_mean 8.3333
_diffrn_measured_fraction_theta_full 1.000
_diffrn_measured_fraction_theta_max 0.999
_diffrn_measurement_device 'four-circle diffractometer'
_diffrn_measurement_device_type 'Bruker Kappa Apex II'
_diffrn_radiation_probe x-ray
_diffrn_radiation_type 'Mo K\a'
_diffrn_radiation_wavelength 0.71073
_diffrn_reflns_av_R_equivalents 0.1233
_diffrn_reflns_av_unetI/netI 0.0380
_diffrn_reflns_limit_h_max 19
_diffrn_reflns_limit_h_min -19
_diffrn_reflns_limit_k_max 19
_diffrn_reflns_limit_k_min -19
_diffrn_reflns_limit_l_max 12
_diffrn_reflns_limit_l_min -12
_diffrn_reflns_number 19065
_diffrn_reflns_theta_full 25.242
_diffrn_reflns_theta_max 26.423
_diffrn_reflns_theta_min 2.426
_exptl_absorpt_coefficient_mu 12.981
_exptl_absorpt_correction_T_max 0.35
_exptl_absorpt_correction_T_min 0.15
_exptl_absorpt_correction_type multi-scan
_exptl_absorpt_process_details sadabs
_exptl_crystal_colour orange
_exptl_crystal_density_diffrn 3.724
_exptl_crystal_density_meas ?
_exptl_crystal_description prism
_exptl_crystal_F_000 2448
_exptl_crystal_size_max 0.16
_exptl_crystal_size_mid 0.13
_exptl_crystal_size_min 0.08
_refine_diff_density_max 2.262
_refine_diff_density_min -2.001
_refine_diff_density_rms 0.325
_refine_ls_extinction_method none
_refine_ls_goodness_of_fit_ref 1.065
_refine_ls_hydrogen_treatment undef
_refine_ls_matrix_type full
_refine_ls_number_parameters 72
_refine_ls_number_reflns 1251
_refine_ls_number_restraints 9
_refine_ls_restrained_S_all 1.063
_refine_ls_R_factor_all 0.0609
_refine_ls_R_factor_gt 0.0530
_refine_ls_shift/su_max 0.000
_refine_ls_shift/su_mean 0.000
_refine_ls_structure_factor_coef Fsqd
_refine_ls_weighting_details 'w=1/[\s^2^(Fo^2^)+(0.1015P)^2^] where P=(Fo^2^+2Fc^2^)/3'
_refine_ls_weighting_scheme calc
_refine_ls_wR_factor_gt 0.1427
_refine_ls_wR_factor_ref 0.1484
_reflns_number_gt 1014
_reflns_number_total 1251
_reflns_threshold_expression 'I > 2\s(I)'
_cod_data_source_file nn8b05056_si_002.cif
_cod_data_source_block compound1-fresh296K
_cod_depositor_comments
;
The following automatic conversions were performed:

data item '_exptl_crystal_density_meas' value 'not measured' was
changed to '?' -- the value is perceived as not measured.

Automatic conversion script
Id: cif_fix_values 6909 2019-04-08 15:41:33Z antanas 
;
_cod_original_cell_volume 2440.32(11)
_cod_original_sg_symbol_H-M 'I 41/a'
_cod_database_code 4516822
_shelx_space_group_comment
;
The symmetry employed for this shelxl refinement is uniquely defined
by the following loop, which should always be used as a source of
symmetry information in preference to the above space-group names.
They are only intended as comments.
;

loop_
_space_group_symop_operation_xyz
'x, y, z'
'-y+1/4, x+3/4, z+3/4'
'y+1/4, -x+1/4, z+1/4'
'-x, -y+1/2, z'
'x+1/2, y+1/2, z+1/2'
'-y+3/4, x+5/4, z+5/4'
'y+3/4, -x+3/4, z+3/4'
'-x+1/2, -y+1, z+1/2'
'-x, -y, -z'
'y-1/4, -x-3/4, -z-3/4'
'-y-1/4, x-1/4, -z-1/4'
'x, y-1/2, -z'
'-x+1/2, -y+1/2, -z+1/2'
'y+1/4, -x-1/4, -z-1/4'
'-y+1/4, x+1/4, -z+1/4'
'x+1/2, y, -z+1/2'

loop_
_atom_site_label
_atom_site_type_symbol
_atom_site_fract_x
_atom_site_fract_y
_atom_site_fract_z
_atom_site_U_iso_or_equiv
_atom_site_adp_type
_atom_site_occupancy
_atom_site_site_symmetry_order
_atom_site_calc_flag
_atom_site_refinement_flags_posn
_atom_site_refinement_flags_adp
_atom_site_refinement_flags_occupancy
_atom_site_disorder_assembly
_atom_site_disorder_group
I1 I 0.30367(3) 0.14530(3) 0.12425(4) 0.0368(3) Uani 1 1 d . . . . .
I2 I 0.500000 0.250000 -0.125000 0.0557(4) Uani 1 4 d S T P . .
I3 I 0.43815(13) 0.37552(14) 0.2175(2) 0.0313(6) Uiso 0.25 1 d . . P A 4
Cu1 Cu 0.33170(9) 0.26545(9) 0.31462(17) 0.0468(5) Uani 0.625 1 d . . P . .
Cu2 Cu 0.45358(13) 0.22852(12) 0.1213(2) 0.0482(6) Uani 0.5 1 d . . P A .
Cu3 Cu 0.41581(17) 0.10711(16) 0.3246(3) 0.0502(7) Uani 0.375 1 d . . P A .
S1 S 0.44683(13) 0.35695(15) 0.2456(2) 0.0220(6) Uiso 0.75 1 d . . P A .
C1A C 0.4068(10) 0.4169(5) 0.1231(9) 0.061(3) Uiso 0.25 1 d D U P A -2
N1A N 0.3293(13) 0.4267(11) 0.0753(18) 0.061(3) Uiso 0.25 1 d D U P A -2
C2A C 0.4672(8) 0.4718(8) 0.0488(11) 0.061(3) Uiso 0.25 1 d D U P A -2
C1B C 0.3938(4) 0.4293(15) 0.1464(10) 0.061(3) Uiso 0.25 1 d D U P A -3
N1B N 0.3526(9) 0.4096(18) 0.0357(15) 0.061(3) Uiso 0.25 1 d D U P A -3
C2B C 0.3988(12) 0.5183(16) 0.198(3) 0.061(3) Uiso 0.25 1 d D U P A -3
C1C C 0.4291(5) 0.4487(7) 0.1590(9) 0.061(3) Uiso 0.25 1 d D U P A -4
N1C N 0.4672(8) 0.4718(8) 0.0488(11) 0.061(3) Uiso 0.25 1 d D U P A -4
C2C C 0.3628(11) 0.5046(15) 0.221(3) 0.061(3) Uiso 0.25 1 d D U P A -4

loop_
_atom_site_aniso_label
_atom_site_aniso_U_11
_atom_site_aniso_U_22
_atom_site_aniso_U_33
_atom_site_aniso_U_23
_atom_site_aniso_U_13
_atom_site_aniso_U_12
I1 0.0266(3) 0.0370(4) 0.0467(5) -0.00511(18) -0.00416(17) 0.00366(16)
I2 0.0696(6) 0.0696(6) 0.0277(6) 0.000 0.000 0.000
Cu1 0.0372(8) 0.0457(9) 0.0574(10) 0.0094(7) 0.0028(7) 0.0049(6)
Cu2 0.0557(12) 0.0414(11) 0.0476(12) -0.0002(8) 0.0003(8) 0.0098(8)
Cu3 0.0560(16) 0.0338(13) 0.0607(17) -0.0039(11) 0.0159(13) -0.0043(11)

loop_
_atom_type_symbol
_atom_type_description
_atom_type_scat_dispersion_real
_atom_type_scat_dispersion_imag
_atom_type_scat_source
C C 0.0033 0.0016 'International Tables Vol C Tables 4.2.6.8 and 6.1.1.4'
H H 0.0000 0.0000 'International Tables Vol C Tables 4.2.6.8 and 6.1.1.4'
Cu Cu 0.3201 1.2651 'International Tables Vol C Tables 4.2.6.8 and 6.1.1.4'
I I -0.4742 1.8119 'International Tables Vol C Tables 4.2.6.8 and 6.1.1.4'
N N 0.0061 0.0033 'International Tables Vol C Tables 4.2.6.8 and 6.1.1.4'
S S 0.1246 0.1234 'International Tables Vol C Tables 4.2.6.8 and 6.1.1.4'

loop_
_geom_angle_atom_site_label_1
_geom_angle_atom_site_label_2
_geom_angle_atom_site_label_3
_geom_angle
_geom_angle_site_symmetry_1
_geom_angle_site_symmetry_3
Cu3 I1 Cu1 35.65(7) 2_544 13
Cu3 I1 Cu2 142.09(7) 2_544 .
Cu1 I1 Cu2 116.91(6) 13 .
Cu3 I1 Cu1 101.84(7) 2_544 .
Cu1 I1 Cu1 66.20(6) 13 .
Cu2 I1 Cu1 61.84(5) . .
Cu3 I1 Cu3 142.66(11) 2_544 .
Cu1 I1 Cu3 118.09(7) 13 .
Cu2 I1 Cu3 63.29(7) . .
Cu1 I1 Cu3 62.35(6) . .
Cu2 I2 Cu2 36.21(9) . 4_655
Cu2 I2 Cu2 154.61(6) . 11_655
Cu2 I2 Cu2 154.61(6) 4_655 11_655
Cu2 I2 Cu2 154.61(6) . 14_565
Cu2 I2 Cu2 154.61(6) 4_655 14_565
Cu2 I2 Cu2 36.21(9) 11_655 14_565
C1C I3 N1C 27.5(5) . .
C1C I3 C2C 35.5(7) . .
N1C I3 C2C 63.0(7) . .
C1C I3 Cu2 130.8(4) . .
N1C I3 Cu2 107.8(3) . .
C2C I3 Cu2 148.0(6) . .
Cu2 I3 Cu3 97.25(11) . 14_566
C1C I3 Cu3 101.1(3) . 4_655
N1C I3 Cu3 93.3(3) . 4_655
C2C I3 Cu3 110.8(5) . 4_655
Cu2 I3 Cu3 99.90(10) . 4_655
Cu3 I3 Cu3 97.90(10) 14_566 4_655
C1C I3 Cu2 118.2(4) . 4_655
N1C I3 Cu2 90.8(3) . 4_655
C2C I3 Cu2 153.8(6) . 4_655
Cu2 I3 Cu2 37.04(10) . 4_655
Cu3 I3 Cu2 118.84(12) 14_566 4_655
Cu3 I3 Cu2 67.97(9) 4_655 4_655
C1C I3 Cu1 101.5(4) . 14_566
N1C I3 Cu1 110.5(3) . 14_566
C2C I3 Cu1 89.9(6) . 14_566
Cu2 I3 Cu1 121.06(11) . 14_566
Cu3 I3 Cu1 67.11(9) 14_566 14_566
Cu3 I3 Cu1 36.28(8) 4_655 14_566
Cu2 I3 Cu1 99.80(9) 4_655 14_566
C1C I3 Cu1 133.5(4) . .
N1C I3 Cu1 146.8(3) . .
C2C I3 Cu1 104.2(6) . .
Cu2 I3 Cu1 65.92(8) . .
Cu3 I3 Cu1 36.34(8) 14_566 .
Cu3 I3 Cu1 119.72(11) 4_655 .
Cu2 I3 Cu1 98.25(9) 4_655 .
Cu1 I3 Cu1 99.34(8) 14_566 .
Cu3 Cu1 S1 69.80(12) 14_566 11_656
Cu3 Cu1 S1 66.83(12) 14_566 .
S1 Cu1 S1 101.15(13) 11_656 .
Cu3 Cu1 I3 70.72(12) 14_566 11_656
S1 Cu1 I3 8.77(7) 11_656 11_656
S1 Cu1 I3 109.03(11) . 11_656
Cu3 Cu1 I3 69.28(12) 14_566 .
S1 Cu1 I3 109.74(11) 11_656 .
S1 Cu1 I3 8.85(7) . .
I3 Cu1 I3 117.44(11) 11_656 .
Cu3 Cu1 I1 71.32(10) 14_566 13
S1 Cu1 I1 112.68(9) 11_656 13
S1 Cu1 I1 110.88(8) . 13
I3 Cu1 I1 105.51(8) 11_656 13
I3 Cu1 I1 104.69(7) . 13
Cu3 Cu1 I1 174.83(12) 14_566 .
S1 Cu1 I1 107.89(7) 11_656 .
S1 Cu1 I1 109.66(8) . .
I3 Cu1 I1 107.74(7) 11_656 .
I3 Cu1 I1 107.87(7) . .
I1 Cu1 I1 113.80(6) 13 .
Cu3 Cu1 Cu2 116.70(12) 14_566 .
S1 Cu1 Cu2 100.27(8) 11_656 .
S1 Cu1 Cu2 53.79(7) . .
I3 Cu1 Cu2 107.88(8) 11_656 .
I3 Cu1 Cu2 55.63(7) . .
I1 Cu1 Cu2 146.39(7) 13 .
I1 Cu1 Cu2 58.73(6) . .
Cu3 Cu1 Cu3 117.10(14) 14_566 .
S1 Cu1 Cu3 51.90(8) 11_656 .
S1 Cu1 Cu3 100.64(9) . .
I3 Cu1 Cu3 55.42(8) 11_656 .
I3 Cu1 Cu3 107.42(9) . .
I1 Cu1 Cu3 147.66(8) 13 .
I1 Cu1 Cu3 59.13(7) . .
Cu2 Cu1 Cu3 61.14(7) . .
Cu3 Cu1 Cu1 129.76(13) 14_566 13
S1 Cu1 Cu1 129.26(10) 11_656 13
S1 Cu1 Cu1 129.34(10) . 13
I3 Cu1 Cu1 121.62(9) 11_656 13
I3 Cu1 Cu1 120.92(9) . 13
I1 Cu1 Cu1 58.45(5) 13 13
I1 Cu1 Cu1 55.35(5) . 13
Cu2 Cu1 Cu1 105.38(9) . 13
Cu3 Cu1 Cu1 106.37(9) . 13
Cu2 Cu2 S1 71.53(12) 4_655 .
Cu2 Cu2 S1 69.15(11) 4_655 4_655
S1 Cu2 S1 103.58(14) . 4_655
Cu2 Cu2 I3 72.64(13) 4_655 .
S1 Cu2 I3 9.46(7) . .
S1 Cu2 I3 112.28(12) 4_655 .
Cu2 Cu2 I3 70.33(12) 4_655 4_655
S1 Cu2 I3 112.29(12) . 4_655
S1 Cu2 I3 9.34(7) 4_655 4_655
Cu2 Cu2 I2 71.89(5) 4_655 .
S1 Cu2 I2 113.49(10) . .
S1 Cu2 I2 112.28(9) 4_655 .
I3 Cu2 I2 105.67(9) . .
I3 Cu2 I2 104.68(8) 4_655 .
Cu2 Cu2 I1 175.75(17) 4_655 .
S1 Cu2 I1 111.62(9) . .
S1 Cu2 I1 106.99(9) 4_655 .
I3 Cu2 I1 110.96(8) . .
I3 Cu2 I1 105.57(8) 4_655 .
I2 Cu2 I1 108.68(7) . .
Cu2 Cu2 Cu1 122.53(10) 4_655 .
S1 Cu2 Cu1 55.15(7) . .
S1 Cu2 Cu1 101.95(10) 4_655 .
I3 Cu2 Cu1 58.45(7) . .
I3 Cu2 Cu1 109.44(9) 4_655 .
I2 Cu2 Cu1 145.76(8) . .
I1 Cu2 Cu1 59.43(5) . .
Cu2 Cu2 Cu3 118.07(11) 4_655 .
S1 Cu2 Cu3 100.87(10) . .
S1 Cu2 Cu3 52.74(8) 4_655 .
I3 Cu2 Cu3 108.89(10) . .
I3 Cu2 Cu3 56.00(8) 4_655 .
I2 Cu2 Cu3 145.43(9) . .
I1 Cu2 Cu3 58.99(7) . .
Cu1 Cu2 Cu3 60.12(7) . .
Cu1 Cu3 S1 73.72(13) 11_656 11_656
Cu1 Cu3 S1 70.92(12) 11_656 4_655
S1 Cu3 S1 104.74(15) 11_656 4_655
Cu1 Cu3 I3 74.38(13) 11_656 11_656
S1 Cu3 I3 8.84(7) 11_656 11_656
S1 Cu3 I3 112.89(14) 4_655 11_656
Cu1 Cu3 I3 73.00(12) 11_656 4_655
S1 Cu3 I3 113.60(14) 11_656 4_655
S1 Cu3 I3 9.05(7) 4_655 4_655
Cu1 Cu3 I1 73.04(11) 11_656 3
S1 Cu3 I1 115.27(13) 11_656 3
S1 Cu3 I1 114.16(12) 4_655 3
I3 Cu3 I1 107.64(11) 11_656 3
I3 Cu3 I1 107.24(10) 4_655 3
Cu1 Cu3 I1 176.61(16) 11_656 .
S1 Cu3 I1 109.55(11) 11_656 .
S1 Cu3 I1 106.98(11) 4_655 .
I3 Cu3 I1 108.99(10) 11_656 .
I3 Cu3 I1 104.50(11) 4_655 .
I1 Cu3 I1 105.87(9) 3 .
Cu1 Cu3 Cu1 124.23(15) 11_656 .
S1 Cu3 Cu1 54.28(8) 11_656 .
S1 Cu3 Cu1 101.84(11) 4_655 .
I3 Cu3 Cu1 57.46(8) 11_656 .
I3 Cu3 Cu1 108.24(10) 4_655 .
I1 Cu3 Cu1 143.90(11) 3 .
I1 Cu3 Cu1 58.52(7) . .
Cu1 Cu3 Cu2 121.32(14) 11_656 .
S1 Cu3 Cu2 100.18(11) 11_656 .
S1 Cu3 Cu2 54.02(8) 4_655 .
I3 Cu3 Cu2 107.56(10) 11_656 .
I3 Cu3 Cu2 56.02(8) 4_655 .
I1 Cu3 Cu2 144.52(12) 3 .
I1 Cu3 Cu2 57.71(7) . .
Cu1 Cu3 Cu2 58.74(7) . .
C1A S1 Cu3 117.0(5) . 4_655
C1C S1 Cu3 96.7(3) . 4_655
C1B S1 Cu3 118.4(5) . 4_655
Cu3 S1 Cu3 109.56(11) 14_566 4_655
C1A S1 Cu2 96.6(2) . .
C1C S1 Cu2 117.6(3) . .
C1B S1 Cu2 106.4(6) . .
Cu3 S1 Cu2 107.56(12) 14_566 .
Cu3 S1 Cu2 109.67(12) 4_655 .
C1A S1 Cu1 121.7(3) . 14_566
C1C S1 Cu1 97.7(3) . 14_566
C1B S1 Cu1 114.1(6) . 14_566
Cu3 S1 Cu1 73.82(11) 14_566 14_566
Cu3 S1 Cu1 39.28(9) 4_655 14_566
Cu2 S1 Cu1 137.70(13) . 14_566
C1A S1 Cu2 100.6(4) . 4_655
C1C S1 Cu2 108.5(3) . 4_655
C1B S1 Cu2 112.8(4) . 4_655
Cu3 S1 Cu2 135.30(14) 14_566 4_655
Cu3 S1 Cu2 73.24(10) 4_655 4_655
Cu2 S1 Cu2 39.32(10) . 4_655
Cu1 S1 Cu2 109.94(10) 14_566 4_655
C1A S1 Cu1 105.2(5) . .
C1C S1 Cu1 121.8(3) . .
C1B S1 Cu1 101.2(4) . .
Cu3 S1 Cu1 39.45(9) 14_566 .
Cu3 S1 Cu1 137.00(14) 4_655 .
Cu2 S1 Cu1 71.06(9) . .
Cu1 S1 Cu1 110.70(10) 14_566 .
Cu2 S1 Cu1 107.59(10) 4_655 .
N1A C1A C2A 110.1(14) . .
N1A C1A S1 133.0(12) . .
C2A C1A S1 117.0(12) . .
N1B C1B C2B 122(2) . .
N1B C1B S1 124(2) . .
C2B C1B S1 113.3(12) . .
I3 C1C N1C 125.1(10) . .
I3 C1C C2C 114.2(13) . .
N1C C1C C2C 120.4(15) . .
I3 C1C S1 5.06(16) . .
N1C C1C S1 126.0(10) . .
C2C C1C S1 113.6(13) . .
C1C N1C I3 27.4(6) . .
C1C C2C I3 30.2(7) . .

loop_
_geom_bond_atom_site_label_1
_geom_bond_atom_site_label_2
_geom_bond_distance
_geom_bond_site_symmetry_2
I1 Cu3 2.586(3) 2_544
I1 Cu1 2.6116(15) 13
I1 Cu2 2.686(2) .
I1 Cu1 2.7055(17) .
I1 Cu3 2.723(3) .
I2 Cu2 2.578(2) .
I2 Cu2 2.578(2) 4_655
I2 Cu2 2.578(2) 11_655
I2 Cu2 2.578(2) 14_565
I3 C1C 1.293(12) .
I3 N1C 2.301(11) .
I3 C2C 2.341(19) .
I3 Cu2 2.505(3) .
I3 Cu3 2.511(3) 14_566
I3 Cu3 2.538(3) 4_655
I3 Cu2 2.539(3) 4_655
I3 Cu1 2.571(3) 14_566
I3 Cu1 2.586(2) .
Cu1 Cu3 1.591(3) 14_566
Cu1 S1 2.375(3) 11_656
Cu1 S1 2.404(2) .
Cu1 Cu2 2.770(2) .
Cu1 Cu3 2.810(3) .
Cu1 Cu1 2.905(3) 13
Cu2 Cu2 1.602(4) 4_655
Cu2 S1 2.363(3) .
Cu2 S1 2.398(3) 4_655
Cu2 Cu3 2.838(3) .
Cu3 S1 2.302(3) 11_656
Cu3 S1 2.359(3) 4_655
S1 C1A 1.661(12) .
S1 C1C 1.698(12) .
S1 C1B 1.716(18) .
C1A N1A 1.312(10) .
C1A C2A 1.478(9) .
C1B N1B 1.313(9) .
C1B C2B 1.489(10) .
C1C N1C 1.300(9) .
C1C C2C 1.492(10) .
